data_4125273
loop_
_publ_author_name
'Pfeifer, Lukas'
'Engle, Keary M.'
'Pidgeon, George W.'
'Sparkes, Hazel A.'
'Thompson, Amber L.'
'Brown, John M.'
'Gouverneur, V\'eronique'

_publ_section_title
;
 Hydrogen-Bonded Homoleptic Fluoride-Diarylurea Complexes: Structure,
 Reactivity, and Coordinating Power.
;
_journal_issue 40
_journal_name_full 'Journal of the American Chemical Society'
_journal_page_first 13314
_journal_paper_doi 10.1021/jacs.6b07501
_journal_volume 138
_journal_year 2016
_chemical_formula_moiety '2(C16 H10 F2 N2 O2), C16 H36 N, C4 H8 O, F'
_chemical_formula_sum 'C52 H64 F5 N5 O5'
_chemical_formula_weight 934.10
_chemical_melting_point ?
_space_group_IT_number 2
_symmetry_cell_setting triclinic
_symmetry_space_group_name_Hall '-P 1'
_symmetry_space_group_name_H-M 'P -1'
_atom_sites_solution_hydrogens difmap
_atom_sites_solution_primary direct
_audit_creation_date 13-04-22
_audit_creation_method CRYSTALS_ver_14.40
_cell_angle_alpha 114.772(3)
_cell_angle_beta 103.341(3)
_cell_angle_gamma 94.373(3)
_cell_formula_units_Z 2
_cell_length_a 12.6627(4)
_cell_length_b 14.9489(5)
_cell_length_c 15.0370(4)
_cell_measurement_reflns_used 13455
_cell_measurement_temperature 150
_cell_measurement_theta_max 77
_cell_measurement_theta_min 3
_cell_volume 2466.09(16)
_computing_cell_refinement 'CrysAlis, (Oxford Diffraction, 2002)'
_computing_data_collection 'SuperNova, (Oxford Diffraction, 2010)'
_computing_data_reduction 'CrysAlis, (Oxford Diffraction, 2002)'
_computing_molecular_graphics 'CAMERON (Watkin et al., 1996)'
_computing_publication_material 'CRYSTALS (Betteridge et al., 2003)'
_computing_structure_refinement 'CRYSTALS (Betteridge et al., 2003)'
_computing_structure_solution 'SIR92 (Altomare et al., 1994)'
_diffrn_ambient_temperature 150
_diffrn_measured_fraction_theta_full 0.998
_diffrn_measured_fraction_theta_max 0.984
_diffrn_measurement_device Area
_diffrn_measurement_device_type 'Oxford Diffraction SuperNova'
_diffrn_measurement_method \w
_diffrn_radiation_monochromator graphite
_diffrn_radiation_type 'Cu K\a'
_diffrn_radiation_wavelength 1.54180
_diffrn_reflns_av_R_equivalents 0.017
_diffrn_reflns_limit_h_max 15
_diffrn_reflns_limit_h_min -15
_diffrn_reflns_limit_k_max 17
_diffrn_reflns_limit_k_min -18
_diffrn_reflns_limit_l_max 18
_diffrn_reflns_limit_l_min -16
_diffrn_reflns_number 24864
_diffrn_reflns_theta_full 73.741
_diffrn_reflns_theta_max 76.813
_diffrn_reflns_theta_min 3.320
_diffrn_standards_number 0
_exptl_absorpt_coefficient_mu 0.778
_exptl_absorpt_correction_T_max 0.86
_exptl_absorpt_correction_T_min 0.73
_exptl_absorpt_correction_type multi-scan
_exptl_absorpt_process_details 'CrysAlis, (Oxford Diffraction, 2002)'
_exptl_crystal_colour clear_pale_colourless
_exptl_crystal_density_diffrn 1.258
_exptl_crystal_density_meas ?
_exptl_crystal_density_method 'not measured'
_exptl_crystal_description block
_exptl_crystal_F_000 992
_exptl_crystal_size_max 0.240
_exptl_crystal_size_mid 0.220
_exptl_crystal_size_min 0.200
_refine_diff_density_max 0.26
_refine_diff_density_min -0.34
_refine_ls_extinction_coef 74(7)
_refine_ls_extinction_method 'Larson (1970), Equation 22'
_refine_ls_goodness_of_fit_ref 0.9937
_refine_ls_hydrogen_treatment constr
_refine_ls_matrix_type full
_refine_ls_number_parameters 605
_refine_ls_number_reflns 10182
_refine_ls_number_restraints 0
_refine_ls_R_factor_all 0.0416
_refine_ls_R_factor_gt 0.0381
_refine_ls_shift/su_max 0.0005527
_refine_ls_shift/su_mean 0.0000427
_refine_ls_structure_factor_coef Fsqd
_refine_ls_weighting_details
;
 Method= Modified Sheldrick 
 w=1/[\s^2^(F^2^) + ( 0.05P)^2^ + 0.65P] 
 ,where P=(max(Fo^2^,0) + 2Fc^2^)/3 
;
_refine_ls_weighting_scheme calc
_refine_ls_wR_factor_all 0.1032
_refine_ls_wR_factor_gt 0.1000
_refine_ls_wR_factor_ref 0.1032
_reflns_limit_h_max 15
_reflns_limit_h_min -15
_reflns_limit_k_max 17
_reflns_limit_k_min -18
_reflns_limit_l_max 18
_reflns_limit_l_min 0
_reflns_number_gt 9206
_reflns_number_total 10221
_reflns_threshold_expression I>2.0\s(I)
_oxford_diffrn_Wilson_B_factor 2.99
_oxford_diffrn_Wilson_scale 0.04
_oxford_refine_ls_r_factor_ref 0.0416
_oxford_refine_ls_scale 4.86(6)
_oxford_reflns_number_all 10182
_oxford_reflns_threshold_expression_ref I>-3.0\s(I)
_oxford_structure_analysis_title 025gwp12
_cod_data_source_file ja6b07501_si_002.cif
_cod_data_source_block 6a
_cod_depositor_comments
;
The following automatic conversions were performed:

'_chemical_melting_point' value 'not measured' was changed to '?' -
the value is undefined or not given.

'_exptl_crystal_density_meas' value 'not measured' was changed to '?'
- the value is perceived as not measured.

Automatic conversion script
Id: cif_fix_values 4268 2015-11-12 08:31:59Z antanas 

 Adding full bibliography for 4125254--4125278.cif.
;
_cod_original_sg_symbol_H-M 'P -1 '
_cod_database_code 4125273

loop_
_symmetry_equiv_pos_as_xyz
x,y,z
-x,-y,-z

loop_
_atom_site_label
_atom_site_type_symbol
_atom_site_fract_x
_atom_site_fract_y
_atom_site_fract_z
_atom_site_U_iso_or_equiv
_atom_site_occupancy
_atom_site_adp_type
_atom_site_refinement_flags_posn
O3 O 0.23057(9) -0.00624(7) 0.60235(8) 0.0551 1.0000 Uani .
O4 O 0.29194(9) -0.14933(7) 0.39930(8) 0.0501 1.0000 Uani .
C5 C 0.35808(9) 0.09283(8) 0.55586(8) 0.0306 1.0000 Uani .
C6 C 0.37745(9) 0.03160(8) 0.46245(9) 0.0305 1.0000 Uani .
C7 C 0.28888(11) 0.00708(9) 0.55305(10) 0.0384 1.0000 Uani .
C8 C 0.31509(10) -0.05936(9) 0.45632(10) 0.0371 1.0000 Uani .
N31 N 0.39149(8) 0.19213(7) 0.61288(7) 0.0324 1.0000 Uani .
C32 C 0.37969(9) 0.25276(9) 0.70955(8) 0.0311 1.0000 Uani .
C33 C 0.41591(11) 0.35581(9) 0.74889(9) 0.0367 1.0000 Uani .
C34 C 0.40907(12) 0.42059(10) 0.84439(10) 0.0446 1.0000 Uani .
C35 C 0.36515(12) 0.38098(11) 0.89850(9) 0.0437 1.0000 Uani .
C36 C 0.32919(11) 0.27999(11) 0.86209(10) 0.0440 1.0000 Uani .
C37 C 0.33614(11) 0.21446(10) 0.76638(9) 0.0395 1.0000 Uani .
F38 F 0.35713(9) 0.44512(7) 0.99201(6) 0.0621 1.0000 Uani .
N41 N 0.43234(8) 0.05959(7) 0.40911(7) 0.0321 1.0000 Uani .
C42 C 0.44117(9) 0.00203(9) 0.31031(9) 0.0331 1.0000 Uani .
C43 C 0.48589(11) 0.05383(10) 0.26533(10) 0.0440 1.0000 Uani .
C44 C 0.49707(13) 0.00273(12) 0.16782(12) 0.0540 1.0000 Uani .
C45 C 0.46310(12) -0.09952(12) 0.11711(11) 0.0518 1.0000 Uani .
C46 C 0.41925(13) -0.15253(11) 0.15966(11) 0.0513 1.0000 Uani .
C47 C 0.40746(11) -0.10164(10) 0.25709(10) 0.0428 1.0000 Uani .
F48 F 0.47437(10) -0.14996(8) 0.02154(7) 0.0759 1.0000 Uani .
F1 F 0.50050(6) 0.26055(5) 0.51633(5) 0.0374 1.0000 Uani .
O1 O 0.67839(8) 0.55534(7) 0.40602(7) 0.0465 1.0000 Uani .
C1 C 0.61389(9) 0.44010(8) 0.47310(8) 0.0272 1.0000 Uani .
O2 O 0.85891(7) 0.58503(7) 0.61170(7) 0.0424 1.0000 Uani .
C2 C 0.68944(9) 0.45711(8) 0.56621(8) 0.0274 1.0000 Uani .
C3 C 0.68313(9) 0.51849(9) 0.46501(9) 0.0328 1.0000 Uani .
C4 C 0.76663(9) 0.53379(8) 0.56252(9) 0.0316 1.0000 Uani .
N11 N 0.51830(7) 0.37375(7) 0.42314(7) 0.0289 1.0000 Uani .
C12 C 0.44651(9) 0.34633(8) 0.32515(8) 0.0289 1.0000 Uani .
C13 C 0.35326(10) 0.27259(9) 0.29255(9) 0.0370 1.0000 Uani .
C14 C 0.27928(11) 0.23840(10) 0.19627(10) 0.0418 1.0000 Uani .
C15 C 0.30021(11) 0.27921(10) 0.13455(9) 0.0404 1.0000 Uani .
C16 C 0.39062(11) 0.35275(11) 0.16473(10) 0.0447 1.0000 Uani .
C17 C 0.46503(10) 0.38708(10) 0.26121(9) 0.0375 1.0000 Uani .
F18 F 0.22709(7) 0.24600(7) 0.03979(6) 0.0568 1.0000 Uani .
N21 N 0.68236(8) 0.40905(7) 0.62310(7) 0.0301 1.0000 Uani .
C22 C 0.74304(9) 0.43805(8) 0.72518(8) 0.0293 1.0000 Uani .
C23 C 0.71651(11) 0.37651(9) 0.76845(9) 0.0361 1.0000 Uani .
C24 C 0.76834(12) 0.40327(10) 0.87032(9) 0.0426 1.0000 Uani .
C25 C 0.84561(11) 0.49050(11) 0.92646(9) 0.0421 1.0000 Uani .
C26 C 0.87501(11) 0.55137(10) 0.88537(9) 0.0431 1.0000 Uani .
C27 C 0.82293(10) 0.52530(9) 0.78343(9) 0.0363 1.0000 Uani .
F28 F 0.89479(8) 0.51799(8) 1.02736(6) 0.0600 1.0000 Uani .
H141 H 0.2141 0.1892 0.1734 0.0510 1.0000 Uiso R
N51 N 0.98312(7) 0.70456(7) 0.40871(7) 0.0289 1.0000 Uani .
H131 H 0.3420 0.2468 0.3374 0.0452 1.0000 Uiso R
C52 C 1.10216(9) 0.74761(8) 0.47655(8) 0.0302 1.0000 Uani .
C53 C 1.13649(9) 0.71600(8) 0.56113(9) 0.0323 1.0000 Uani .
C54 C 1.25603(9) 0.76787(9) 0.62403(9) 0.0333 1.0000 Uani .
C55 C 1.29430(11) 0.74147(10) 0.71207(9) 0.0391 1.0000 Uani .
C56 C 0.90250(9) 0.72337(8) 0.47275(9) 0.0313 1.0000 Uani .
C57 C 0.91366(10) 0.83192(9) 0.55056(9) 0.0340 1.0000 Uani .
C58 C 0.83605(10) 0.83530(9) 0.61544(9) 0.0363 1.0000 Uani .
C59 C 0.84623(11) 0.94039(10) 0.69918(10) 0.0442 1.0000 Uani .
C60 C 0.97081(9) 0.59188(8) 0.34610(9) 0.0326 1.0000 Uani .
C61 C 0.86126(10) 0.53823(9) 0.26380(9) 0.0361 1.0000 Uani .
C62 C 0.86134(12) 0.42662(10) 0.20674(11) 0.0464 1.0000 Uani .
C63 C 0.75230(14) 0.36906(11) 0.12483(11) 0.0524 1.0000 Uani .
C64 C 0.95733(10) 0.75573(9) 0.33995(9) 0.0335 1.0000 Uani .
C65 C 1.02431(10) 0.73824(9) 0.26432(9) 0.0362 1.0000 Uani .
C66 C 0.98581(12) 0.79062(12) 0.19835(12) 0.0495 1.0000 Uani .
C67 C 1.05980(13) 0.78938(12) 0.13167(11) 0.0513 1.0000 Uani .
O71 O 0.89773(13) 0.10310(12) 0.19852(12) 0.0873 1.0000 Uani .
H111 H 0.5033 0.3371 0.4521 0.0382 1.0000 Uiso R
C72 C 0.9218(2) 0.1257(2) 0.1208(2) 0.1004 1.0000 Uani .
C73 C 0.8322(2) 0.0610(2) 0.0204(2) 0.1048 1.0000 Uani .
C74 C 0.74831(18) 0.01547(17) 0.05229(15) 0.0804 1.0000 Uani .
C75 C 0.8155(2) 0.01490(17) 0.14830(17) 0.0838 1.0000 Uani .
H211 H 0.6249 0.3566 0.5941 0.0388 1.0000 Uiso R
H231 H 0.6619 0.3165 0.7272 0.0434 1.0000 Uiso R
H241 H 0.7499 0.3635 0.9013 0.0521 1.0000 Uiso R
H261 H 0.9291 0.6111 0.9262 0.0535 1.0000 Uiso R
H271 H 0.8401 0.5654 0.7535 0.0441 1.0000 Uiso R
H171 H 0.5287 0.4387 0.2839 0.0458 1.0000 Uiso R
H161 H 0.4001 0.3793 0.1200 0.0552 1.0000 Uiso R
H411 H 0.4608 0.1242 0.4386 0.0392 1.0000 Uiso R
H471 H 0.3767 -0.1370 0.2881 0.0528 1.0000 Uiso R
H461 H 0.3974 -0.2235 0.1226 0.0638 1.0000 Uiso R
H441 H 0.5271 0.0381 0.1376 0.0660 1.0000 Uiso R
H431 H 0.5086 0.1247 0.3024 0.0530 1.0000 Uiso R
H311 H 0.4284 0.2235 0.5865 0.0413 1.0000 Uiso R
H331 H 0.4452 0.3799 0.7074 0.0440 1.0000 Uiso R
H341 H 0.4339 0.4909 0.8721 0.0558 1.0000 Uiso R
H361 H 0.3004 0.2565 0.9020 0.0534 1.0000 Uiso R
H371 H 0.3106 0.1435 0.7405 0.0472 1.0000 Uiso R
H522 H 1.1484 0.7259 0.4316 0.0348 1.0000 Uiso R
H521 H 1.1110 0.8206 0.5066 0.0355 1.0000 Uiso R
H532 H 1.1303 0.6447 0.5337 0.0380 1.0000 Uiso R
H531 H 1.0904 0.7360 0.6071 0.0377 1.0000 Uiso R
H542 H 1.3031 0.7470 0.5777 0.0402 1.0000 Uiso R
H541 H 1.2622 0.8407 0.6507 0.0407 1.0000 Uiso R
H552 H 1.2492 0.7623 0.7586 0.0573 1.0000 Uiso R
H551 H 1.3724 0.7735 0.7513 0.0582 1.0000 Uiso R
H553 H 1.2873 0.6680 0.6867 0.0570 1.0000 Uiso R
H601 H 0.9809 0.5643 0.3954 0.0379 1.0000 Uiso R
H602 H 1.0306 0.5825 0.3144 0.0385 1.0000 Uiso R
H611 H 0.8010 0.5477 0.2938 0.0427 1.0000 Uiso R
H612 H 0.8502 0.5663 0.2141 0.0441 1.0000 Uiso R
H621 H 0.8759 0.4006 0.2567 0.0561 1.0000 Uiso R
H622 H 0.9221 0.4182 0.1748 0.0564 1.0000 Uiso R
H631 H 0.7553 0.2988 0.0871 0.0792 1.0000 Uiso R
H632 H 0.7370 0.3973 0.0775 0.0773 1.0000 Uiso R
H633 H 0.6916 0.3724 0.1554 0.0769 1.0000 Uiso R
H641 H 0.9705 0.8282 0.3863 0.0395 1.0000 Uiso R
H642 H 0.8781 0.7315 0.3031 0.0389 1.0000 Uiso R
H651 H 1.1015 0.7636 0.2998 0.0423 1.0000 Uiso R
H652 H 1.0145 0.6659 0.2191 0.0442 1.0000 Uiso R
H661 H 0.9838 0.8600 0.2423 0.0584 1.0000 Uiso R
H662 H 0.9088 0.7556 0.1538 0.0604 1.0000 Uiso R
H673 H 1.0627 0.7192 0.0862 0.0752 1.0000 Uiso R
H672 H 1.1351 0.8252 0.1736 0.0748 1.0000 Uiso R
H671 H 1.0303 0.8211 0.0882 0.0776 1.0000 Uiso R
H561 H 0.8299 0.6983 0.4246 0.0371 1.0000 Uiso R
H562 H 0.9162 0.6812 0.5077 0.0357 1.0000 Uiso R
H571 H 0.8961 0.8730 0.5153 0.0413 1.0000 Uiso R
H572 H 0.9893 0.8582 0.5949 0.0407 1.0000 Uiso R
H581 H 0.7598 0.8102 0.5705 0.0439 1.0000 Uiso R
H582 H 0.8537 0.7903 0.6469 0.0435 1.0000 Uiso R
H591 H 0.9207 0.9627 0.7454 0.0644 1.0000 Uiso R
H593 H 0.7920 0.9411 0.7366 0.0654 1.0000 Uiso R
H592 H 0.8333 0.9865 0.6687 0.0642 1.0000 Uiso R
H722 H 0.9894 0.1013 0.1109 0.1204 1.0000 Uiso R
H721 H 0.9302 0.2003 0.1415 0.1215 1.0000 Uiso R
H732 H 0.8696 0.0101 -0.0203 0.1256 1.0000 Uiso R
H731 H 0.8011 0.0958 -0.0174 0.1267 1.0000 Uiso R
H742 H 0.7060 -0.0510 -0.0008 0.0967 1.0000 Uiso R
H741 H 0.6957 0.0643 0.0694 0.0960 1.0000 Uiso R
H752 H 0.8538 -0.0411 0.1264 0.1024 1.0000 Uiso R
H751 H 0.7695 0.0118 0.1956 0.1027 1.0000 Uiso R

loop_
_atom_site_aniso_label
_atom_site_aniso_U_11
_atom_site_aniso_U_22
_atom_site_aniso_U_33
_atom_site_aniso_U_23
_atom_site_aniso_U_13
_atom_site_aniso_U_12
O3 0.0671(7) 0.0424(5) 0.0572(6) 0.0216(5) 0.0287(5) -0.0096(5)
O4 0.0558(6) 0.0290(4) 0.0573(6) 0.0134(4) 0.0180(5) -0.0056(4)
C5 0.0293(5) 0.0310(5) 0.0329(5) 0.0185(4) 0.0051(4) 0.0009(4)
C6 0.0259(5) 0.0300(5) 0.0337(5) 0.0161(4) 0.0036(4) 0.0010(4)
C7 0.0400(6) 0.0332(6) 0.0422(6) 0.0202(5) 0.0094(5) -0.0025(5)
C8 0.0341(6) 0.0321(6) 0.0431(6) 0.0185(5) 0.0069(5) -0.0014(5)
N31 0.0386(5) 0.0300(5) 0.0300(5) 0.0159(4) 0.0104(4) -0.0012(4)
C32 0.0313(5) 0.0362(6) 0.0284(5) 0.0181(5) 0.0069(4) 0.0046(4)
C33 0.0462(7) 0.0359(6) 0.0332(6) 0.0199(5) 0.0123(5) 0.0083(5)
C34 0.0596(8) 0.0379(6) 0.0363(6) 0.0163(5) 0.0134(6) 0.0124(6)
C35 0.0479(7) 0.0549(8) 0.0289(6) 0.0178(6) 0.0123(5) 0.0166(6)
C36 0.0417(7) 0.0617(8) 0.0350(6) 0.0275(6) 0.0130(5) 0.0057(6)
C37 0.0412(6) 0.0448(7) 0.0358(6) 0.0228(5) 0.0107(5) 0.0000(5)
F38 0.0813(6) 0.0698(6) 0.0358(4) 0.0181(4) 0.0259(4) 0.0242(5)
N41 0.0298(5) 0.0288(4) 0.0338(5) 0.0123(4) 0.0079(4) -0.0009(4)
C42 0.0234(5) 0.0365(6) 0.0345(6) 0.0129(5) 0.0062(4) 0.0029(4)
C43 0.0417(7) 0.0401(7) 0.0446(7) 0.0129(6) 0.0179(6) -0.0018(5)
C44 0.0542(8) 0.0565(8) 0.0477(8) 0.0171(7) 0.0248(7) -0.0019(7)
C45 0.0443(7) 0.0574(8) 0.0386(7) 0.0069(6) 0.0159(6) 0.0029(6)
C46 0.0495(8) 0.0405(7) 0.0469(7) 0.0054(6) 0.0140(6) 0.0003(6)
C47 0.0424(7) 0.0361(6) 0.0433(7) 0.0130(5) 0.0119(5) 0.0016(5)
F48 0.0842(7) 0.0736(7) 0.0473(5) 0.0017(5) 0.0338(5) -0.0017(5)
F1 0.0461(4) 0.0327(3) 0.0316(3) 0.0156(3) 0.0103(3) -0.0063(3)
O1 0.0431(5) 0.0540(5) 0.0500(5) 0.0382(5) 0.0039(4) -0.0077(4)
C1 0.0285(5) 0.0272(5) 0.0283(5) 0.0137(4) 0.0108(4) 0.0040(4)
O2 0.0337(4) 0.0456(5) 0.0452(5) 0.0250(4) 0.0029(4) -0.0082(4)
C2 0.0302(5) 0.0251(5) 0.0267(5) 0.0112(4) 0.0099(4) 0.0029(4)
C3 0.0312(5) 0.0337(6) 0.0361(6) 0.0192(5) 0.0096(4) 0.0008(4)
C4 0.0311(5) 0.0303(5) 0.0348(6) 0.0165(4) 0.0099(4) 0.0014(4)
N11 0.0294(4) 0.0319(4) 0.0280(4) 0.0167(4) 0.0085(4) -0.0004(4)
C12 0.0283(5) 0.0319(5) 0.0279(5) 0.0139(4) 0.0098(4) 0.0051(4)
C13 0.0362(6) 0.0421(6) 0.0324(6) 0.0185(5) 0.0096(5) -0.0030(5)
C14 0.0362(6) 0.0457(7) 0.0359(6) 0.0162(5) 0.0054(5) -0.0056(5)
C15 0.0390(6) 0.0481(7) 0.0283(6) 0.0156(5) 0.0038(5) 0.0041(5)
C16 0.0444(7) 0.0568(8) 0.0381(6) 0.0302(6) 0.0071(5) 0.0012(6)
C17 0.0343(6) 0.0443(6) 0.0374(6) 0.0249(5) 0.0068(5) -0.0006(5)
F18 0.0531(5) 0.0709(6) 0.0341(4) 0.0237(4) -0.0043(3) -0.0049(4)
N21 0.0357(5) 0.0272(4) 0.0247(4) 0.0119(4) 0.0064(4) -0.0022(4)
C22 0.0340(5) 0.0296(5) 0.0242(5) 0.0111(4) 0.0100(4) 0.0068(4)
C23 0.0466(7) 0.0319(6) 0.0287(5) 0.0131(5) 0.0116(5) 0.0037(5)
C24 0.0551(8) 0.0466(7) 0.0318(6) 0.0220(5) 0.0146(5) 0.0086(6)
C25 0.0429(7) 0.0563(8) 0.0237(5) 0.0159(5) 0.0077(5) 0.0092(6)
C26 0.0409(7) 0.0455(7) 0.0309(6) 0.0112(5) 0.0041(5) -0.0029(5)
C27 0.0380(6) 0.0360(6) 0.0309(6) 0.0141(5) 0.0071(5) -0.0002(5)
F28 0.0599(5) 0.0844(6) 0.0263(4) 0.0233(4) 0.0031(3) 0.0012(4)
N51 0.0268(4) 0.0287(4) 0.0324(5) 0.0154(4) 0.0087(4) 0.0008(3)
C52 0.0252(5) 0.0311(5) 0.0345(5) 0.0157(4) 0.0087(4) 0.0005(4)
C53 0.0311(5) 0.0314(5) 0.0356(6) 0.0170(5) 0.0092(4) 0.0029(4)
C54 0.0319(6) 0.0331(5) 0.0331(5) 0.0144(5) 0.0080(4) 0.0031(4)
C55 0.0397(6) 0.0429(6) 0.0351(6) 0.0186(5) 0.0095(5) 0.0087(5)
C56 0.0272(5) 0.0328(5) 0.0364(6) 0.0176(5) 0.0111(4) 0.0018(4)
C57 0.0320(6) 0.0329(6) 0.0389(6) 0.0169(5) 0.0126(5) 0.0040(4)
C58 0.0337(6) 0.0415(6) 0.0360(6) 0.0187(5) 0.0122(5) 0.0069(5)
C59 0.0415(7) 0.0477(7) 0.0402(7) 0.0161(6) 0.0114(5) 0.0138(6)
C60 0.0333(6) 0.0285(5) 0.0348(6) 0.0138(5) 0.0103(4) 0.0016(4)
C61 0.0356(6) 0.0358(6) 0.0326(6) 0.0142(5) 0.0078(5) -0.0026(5)
C62 0.0464(7) 0.0356(6) 0.0464(7) 0.0121(6) 0.0103(6) -0.0038(5)
C63 0.0619(9) 0.0415(7) 0.0387(7) 0.0142(6) 0.0018(6) -0.0104(6)
C64 0.0323(5) 0.0354(6) 0.0371(6) 0.0214(5) 0.0090(4) 0.0028(4)
C65 0.0355(6) 0.0403(6) 0.0351(6) 0.0201(5) 0.0102(5) 0.0007(5)
C66 0.0473(7) 0.0645(9) 0.0531(8) 0.0407(7) 0.0171(6) 0.0082(6)
C67 0.0587(9) 0.0576(8) 0.0430(7) 0.0288(7) 0.0164(6) -0.0007(7)
O71 0.0695(9) 0.0912(10) 0.0743(9) 0.0201(8) 0.0043(7) 0.0203(8)
C72 0.0700(14) 0.0972(18) 0.120(2) 0.0340(16) 0.0327(14) 0.0149(12)
C73 0.0936(18) 0.128(2) 0.0860(16) 0.0389(16) 0.0327(14) 0.0202(16)
C74 0.0721(12) 0.0827(13) 0.0607(11) 0.0114(10) 0.0134(9) 0.0165(10)
C75 0.0909(15) 0.0714(12) 0.0718(12) 0.0214(10) 0.0119(11) 0.0215(11)

loop_
_atom_type_symbol
_atom_type_scat_dispersion_real
_atom_type_scat_dispersion_imag
_atom_type_scat_Cromer_Mann_a1
_atom_type_scat_Cromer_Mann_b1
_atom_type_scat_Cromer_Mann_a2
_atom_type_scat_Cromer_Mann_b2
_atom_type_scat_Cromer_Mann_a3
_atom_type_scat_Cromer_Mann_b3
_atom_type_scat_Cromer_Mann_a4
_atom_type_scat_Cromer_Mann_b4
_atom_type_scat_Cromer_Mann_c
_atom_type_scat_source
C 0.0181 0.0091 2.3100 20.8439 1.0200 10.2075 1.5886 0.5687 0.8650 51.6512 0.2156 'International Tables Vol C 4.2.6.8 and 6.1.1.4'
H 0.0000 0.0000 0.4930 10.5109 0.3229 26.1257 0.1402 3.1424 0.0408 57.7998 0.0030 'International Tables Vol C 4.2.6.8 and 6.1.1.4'
N 0.0311 0.0180 12.2126 0.0057 3.1322 9.8933 2.0125 28.9975 1.1663 0.5826 -11.5290 'International Tables Vol C 4.2.6.8 and 6.1.1.4'
O 0.0492 0.0322 3.0485 13.2771 2.2868 5.7011 1.5463 0.3239 0.8670 32.9089 0.2508 'International Tables Vol C 4.2.6.8 and 6.1.1.4'
F 0.0727 0.0534 3.5392 10.2825 2.6412 4.2944 1.5170 0.2615 1.0243 26.1476 0.2776 'International Tables Vol C 4.2.6.8 and 6.1.1.4'

loop_
_geom_angle_atom_site_label_1
_geom_angle_atom_site_label_2
_geom_angle_atom_site_label_3
_geom_angle
_geom_angle_publ_flag
C6 C5 C7 91.97(9) yes
C6 C5 N31 128.23(10) yes
C7 C5 N31 139.69(11) yes
C5 C6 C8 91.77(9) yes
C5 C6 N41 128.05(10) yes
C8 C6 N41 140.17(11) yes
C5 C7 O3 137.27(12) yes
C5 C7 C8 87.95(9) yes
O3 C7 C8 134.68(11) yes
C7 C8 C6 88.14(9) yes
C7 C8 O4 134.46(11) yes
C6 C8 O4 137.39(12) yes
C5 N31 C32 128.68(9) yes
C5 N31 H311 115.2 no
C32 N31 H311 116.1 no
N31 C32 C33 116.65(10) yes
N31 C32 C37 123.35(11) yes
C33 C32 C37 120.00(11) yes
C32 C33 C34 120.29(11) yes
C32 C33 H331 117.9 no
C34 C33 H331 121.8 no
C33 C34 C35 118.55(12) yes
C33 C34 H341 121.0 no
C35 C34 H341 120.4 no
C34 C35 C36 122.56(12) yes
C34 C35 F38 118.43(13) yes
C36 C35 F38 119.02(12) yes
C35 C36 C37 119.20(12) yes
C35 C36 H361 119.5 no
C37 C36 H361 121.3 no
C32 C37 C36 119.40(12) yes
C32 C37 H371 121.2 no
C36 C37 H371 119.4 no
C6 N41 C42 128.79(10) yes
C6 N41 H411 113.9 no
C42 N41 H411 117.0 no
N41 C42 C43 116.85(11) yes
N41 C42 C47 123.61(11) yes
C43 C42 C47 119.54(12) yes
C42 C43 C44 120.51(13) yes
C42 C43 H431 118.8 no
C44 C43 H431 120.7 no
C43 C44 C45 118.68(14) yes
C43 C44 H441 120.2 no
C45 C44 H441 121.1 no
C44 C45 C46 122.09(13) yes
C44 C45 F48 118.84(14) yes
C46 C45 F48 119.07(14) yes
C45 C46 C47 119.42(13) yes
C45 C46 H461 119.8 no
C47 C46 H461 120.8 no
C46 C47 C42 119.76(13) yes
C46 C47 H471 120.8 no
C42 C47 H471 119.4 no
C2 C1 C3 91.84(9) yes
C2 C1 N11 127.53(9) yes
C3 C1 N11 140.62(10) yes
C1 C2 C4 92.10(8) yes
C1 C2 N21 127.64(10) yes
C4 C2 N21 140.13(10) yes
C1 C3 O1 136.94(11) yes
C1 C3 C4 88.24(8) yes
O1 C3 C4 134.81(10) yes
C3 C4 C2 87.72(8) yes
C3 C4 O2 134.61(10) yes
C2 C4 O2 137.61(11) yes
C1 N11 C12 129.47(9) yes
C1 N11 H111 114.5 no
C12 N11 H111 115.5 no
N11 C12 C13 116.23(10) yes
N11 C12 C17 123.99(10) yes
C13 C12 C17 119.77(10) yes
C12 C13 C14 120.65(11) yes
C12 C13 H131 118.2 no
C14 C13 H131 121.1 no
C13 C14 C15 118.30(11) yes
C13 C14 H141 121.7 no
C15 C14 H141 120.0 no
C14 C15 C16 122.54(11) yes
C14 C15 F18 118.41(11) yes
C16 C15 F18 119.05(11) yes
C15 C16 C17 119.28(11) yes
C15 C16 H161 119.1 no
C17 C16 H161 121.6 no
C16 C17 C12 119.47(11) yes
C16 C17 H171 120.6 no
C12 C17 H171 119.9 no
C2 N21 C22 128.12(9) yes
C2 N21 H211 114.1 no
C22 N21 H211 117.2 no
N21 C22 C23 116.82(10) yes
N21 C22 C27 123.08(10) yes
C23 C22 C27 120.06(10) yes
C22 C23 C24 120.06(11) yes
C22 C23 H231 119.1 no
C24 C23 H231 120.9 no
C23 C24 C25 118.67(12) yes
C23 C24 H241 121.2 no
C25 C24 H241 120.1 no
C24 C25 C26 122.53(11) yes
C24 C25 F28 118.65(12) yes
C26 C25 F28 118.82(12) yes
C25 C26 C27 119.10(12) yes
C25 C26 H261 120.4 no
C27 C26 H261 120.4 no
C26 C27 C22 119.56(11) yes
C26 C27 H271 121.3 no
C22 C27 H271 119.1 no
C52 N51 C56 111.03(8) yes
C52 N51 C60 108.64(8) yes
C56 N51 C60 108.79(8) yes
C52 N51 C64 108.61(8) yes
C56 N51 C64 108.63(8) yes
C60 N51 C64 111.15(9) yes
N51 C52 C53 115.48(8) yes
N51 C52 H522 106.2 no
C53 C52 H522 109.3 no
N51 C52 H521 106.8 no
C53 C52 H521 109.5 no
H522 C52 H521 109.4 no
C52 C53 C54 109.07(9) yes
C52 C53 H532 111.3 no
C54 C53 H532 109.6 no
C52 C53 H531 111.1 no
C54 C53 H531 107.8 no
H532 C53 H531 107.9 no
C53 C54 C55 111.58(10) yes
C53 C54 H542 108.0 no
C55 C54 H542 110.6 no
C53 C54 H541 109.2 no
C55 C54 H541 109.8 no
H542 C54 H541 107.6 no
C54 C55 H552 111.4 no
C54 C55 H551 111.3 no
H552 C55 H551 108.6 no
C54 C55 H553 111.0 no
H552 C55 H553 106.2 no
H551 C55 H553 108.2 no
N51 C56 C57 115.91(9) yes
N51 C56 H561 105.7 no
C57 C56 H561 110.8 no
N51 C56 H562 104.6 no
C57 C56 H562 110.0 no
H561 C56 H562 109.4 no
C56 C57 C58 108.84(9) yes
C56 C57 H571 109.8 no
C58 C57 H571 110.9 no
C56 C57 H572 110.0 no
C58 C57 H572 109.0 no
H571 C57 H572 108.3 no
C57 C58 C59 112.47(10) yes
C57 C58 H581 108.6 no
C59 C58 H581 109.8 no
C57 C58 H582 108.6 no
C59 C58 H582 109.1 no
H581 C58 H582 108.2 no
C58 C59 H591 108.9 no
C58 C59 H593 110.7 no
H591 C59 H593 110.3 no
C58 C59 H592 109.5 no
H591 C59 H592 108.4 no
H593 C59 H592 109.1 no
N51 C60 C61 115.91(9) yes
N51 C60 H601 105.8 no
C61 C60 H601 109.3 no
N51 C60 H602 106.4 no
C61 C60 H602 109.2 no
H601 C60 H602 110.2 no
C60 C61 C62 110.08(11) yes
C60 C61 H611 110.3 no
C62 C61 H611 110.2 no
C60 C61 H612 109.7 no
C62 C61 H612 108.4 no
H611 C61 H612 108.2 no
C61 C62 C63 112.12(12) yes
C61 C62 H621 107.7 no
C63 C62 H621 110.3 no
C61 C62 H622 109.1 no
C63 C62 H622 109.4 no
H621 C62 H622 108.1 no
C62 C63 H631 110.8 no
C62 C63 H632 109.7 no
H631 C63 H632 108.5 no
C62 C63 H633 110.8 no
H631 C63 H633 108.1 no
H632 C63 H633 108.9 no
N51 C64 C65 115.98(10) yes
N51 C64 H641 105.9 no
C65 C64 H641 109.5 no
N51 C64 H642 106.0 no
C65 C64 H642 110.0 no
H641 C64 H642 109.2 no
C64 C65 C66 109.70(11) yes
C64 C65 H651 110.4 no
C66 C65 H651 109.5 no
C64 C65 H652 110.7 no
C66 C65 H652 108.4 no
H651 C65 H652 108.0 no
C65 C66 C67 112.63(12) yes
C65 C66 H661 109.3 no
C67 C66 H661 109.3 no
C65 C66 H662 108.1 no
C67 C66 H662 109.3 no
H661 C66 H662 108.1 no
C66 C67 H673 110.4 no
C66 C67 H672 110.9 no
H673 C67 H672 108.4 no
C66 C67 H671 110.0 no
H673 C67 H671 107.9 no
H672 C67 H671 109.1 no
C72 O71 C75 106.97(18) yes
O71 C72 C73 108.3(2) yes
O71 C72 H722 106.0 no
C73 C72 H722 105.4 no
O71 C72 H721 111.2 no
C73 C72 H721 113.4 no
H722 C72 H721 112.1 no
C72 C73 C74 103.3(2) yes
C72 C73 H732 104.1 no
C74 C73 H732 111.5 no
C72 C73 H731 115.6 no
C74 C73 H731 112.5 no
H732 C73 H731 109.5 no
C73 C74 C75 103.2(2) yes
C73 C74 H742 113.8 no
C75 C74 H742 114.1 no
C73 C74 H741 106.1 no
C75 C74 H741 109.8 no
H742 C74 H741 109.4 no
C74 C75 O71 106.20(19) yes
C74 C75 H752 106.2 no
O71 C75 H752 106.4 no
C74 C75 H751 113.6 no
O71 C75 H751 110.8 no
H752 C75 H751 113.1 no

loop_
_geom_bond_atom_site_label_1
_geom_bond_atom_site_label_2
_geom_bond_distance
_geom_bond_publ_flag
O3 C7 1.2199(16) yes
O4 C8 1.2195(15) yes
C5 C6 1.4096(16) yes
C5 C7 1.4761(15) yes
C5 N31 1.3371(15) yes
C6 C8 1.4761(15) yes
C6 N41 1.3399(14) yes
C7 C8 1.5082(18) yes
N31 C32 1.4049(15) yes
N31 H311 0.896 no
C32 C33 1.3918(16) yes
C32 C37 1.3933(15) yes
C33 C34 1.3828(18) yes
C33 H331 0.966 no
C34 C35 1.3726(19) yes
C34 H341 0.948 no
C35 C36 1.369(2) yes
C35 F38 1.3630(15) yes
C36 C37 1.3888(18) yes
C36 H361 0.935 no
C37 H371 0.962 no
N41 C42 1.4071(15) yes
N41 H411 0.880 no
C42 C43 1.3880(17) yes
C42 C47 1.3880(17) yes
C43 C44 1.3883(19) yes
C43 H431 0.949 no
C44 C45 1.369(2) yes
C44 H441 0.938 no
C45 C46 1.367(2) yes
C45 F48 1.3627(16) yes
C46 C47 1.3899(19) yes
C46 H461 0.949 no
C47 H471 0.953 no
O1 C3 1.2180(14) yes
C1 C2 1.4094(15) yes
C1 C3 1.4727(14) yes
C1 N11 1.3364(14) yes
O2 C4 1.2202(14) yes
C2 C4 1.4765(14) yes
C2 N21 1.3405(13) yes
C3 C4 1.5122(16) yes
N11 C12 1.4087(14) yes
N11 H111 0.865 no
C12 C13 1.3897(16) yes
C12 C17 1.3869(15) yes
C13 C14 1.3841(17) yes
C13 H131 0.937 no
C14 C15 1.3664(18) yes
C14 H141 0.952 no
C15 C16 1.3694(19) yes
C15 F18 1.3647(14) yes
C16 C17 1.3883(17) yes
C16 H161 0.937 no
C17 H171 0.959 no
N21 C22 1.4077(13) yes
N21 H211 0.902 no
C22 C23 1.3921(15) yes
C22 C27 1.3872(16) yes
C23 C24 1.3856(17) yes
C23 H231 0.954 no
C24 C25 1.3683(19) yes
C24 H241 0.941 no
C25 C26 1.3690(19) yes
C25 F28 1.3642(13) yes
C26 C27 1.3891(17) yes
C26 H261 0.947 no
C27 H271 0.927 no
N51 C52 1.5229(13) yes
N51 C56 1.5228(14) yes
N51 C60 1.5203(14) yes
N51 C64 1.5185(13) yes
C52 C53 1.5198(15) yes
C52 H522 0.966 no
C52 H521 0.976 no
C53 C54 1.5273(15) yes
C53 H532 0.958 no
C53 H531 0.974 no
C54 C55 1.5212(16) yes
C54 H542 0.988 no
C54 H541 0.979 no
C55 H552 0.971 no
C55 H551 0.989 no
C55 H553 0.989 no
C56 C57 1.5231(16) yes
C56 H561 0.960 no
C56 H562 0.978 no
C57 C58 1.5261(16) yes
C57 H571 0.974 no
C57 H572 0.972 no
C58 C59 1.5188(18) yes
C58 H581 0.980 no
C58 H582 0.983 no
C59 H591 0.969 no
C59 H593 0.982 no
C59 H592 0.980 no
C60 C61 1.5184(16) yes
C60 H601 0.978 no
C60 H602 0.973 no
C61 C62 1.5235(18) yes
C61 H611 0.963 no
C61 H612 0.989 no
C62 C63 1.5198(19) yes
C62 H621 0.971 no
C62 H622 0.987 no
C63 H631 0.971 no
C63 H632 0.960 no
C63 H633 0.976 no
C64 C65 1.5202(16) yes
C64 H641 0.987 no
C64 H642 0.983 no
C65 C66 1.5232(17) yes
C65 H651 0.958 no
C65 H652 0.986 no
C66 C67 1.5179(19) yes
C66 H661 0.975 no
C66 H662 1.000 no
C67 H673 0.993 no
C67 H672 0.978 no
C67 H671 0.983 no
O71 C72 1.432(3) yes
O71 C75 1.409(3) yes
C72 C73 1.523(4) yes
C72 H722 0.974 no
C72 H721 1.014 no
C73 C74 1.490(3) yes
C73 H732 0.989 no
C73 H731 0.962 no
C74 C75 1.501(3) yes
C74 H742 0.984 no
C74 H741 1.019 no
C75 H752 0.974 no
C75 H751 1.030 no

loop_
_geom_hbond_atom_site_label_D
_geom_hbond_atom_site_label_H
_geom_hbond_atom_site_label_A
_geom_hbond_site_symmetry_A
_geom_hbond_angle_DHA
_geom_hbond_distance_DH
_geom_hbond_distance_HA
_geom_hbond_distance_DA
_geom_hbond_publ_flag
C27 H271 O2 . 151.11 0.927 2.333 3.176(2) yes
C17 H171 O1 . 152.87 0.959 2.282 3.166(2) yes
C47 H471 O4 . 153.75 0.953 2.245 3.128(2) yes
C33 H331 O1 2_666 120.85 0.966 2.584 3.189(2) yes
C37 H371 O3 . 147.53 0.962 2.267 3.121(2) yes
C52 H521 O3 1_665 151.19 0.976 2.518 3.405(2) yes
C61 H611 O1 . 163.21 0.963 2.519 3.452(2) yes
C65 H651 O4 1_665 172.28 0.958 2.443 3.395(2) yes
